data_7238299
loop_
_publ_author_name
'Chen, Man-Sheng'
'Su, Zhi'
'Chen, Min'
'Chen, Shui-Sheng'
'Li, Yi-Zhi'
'Sun, Wei-Yin'

_publ_section_title
;
 Three-dimensional lanthanide--silver heterometallic coordination
 polymers: syntheses, structures and properties
;
_journal_issue 10
_journal_name_full CrystEngComm
_journal_page_first 3267
_journal_paper_doi 10.1039/c005207h
_journal_volume 12
_journal_year 2010
_chemical_formula_sum 'C28 H22 Ag N4 O13 Tb'
_chemical_formula_weight 889.30
_space_group_IT_number 15
_space_group_name_Hall '-C 2yc'
_space_group_name_H-M_alt 'C 1 2/c 1'
_symmetry_cell_setting monoclinic
_symmetry_space_group_name_Hall '-C 2yc'
_symmetry_space_group_name_H-M 'C 1 2/c 1'
_atom_sites_solution_hydrogens geom
_atom_sites_solution_primary direct
_atom_sites_solution_secondary difmap
_audit_creation_method SHELXL-97
_cell_angle_alpha 90.00
_cell_angle_beta 110.8560(10)
_cell_angle_gamma 90.00
_cell_formula_units_Z 8
_cell_length_a 27.572(2)
_cell_length_b 10.7584(8)
_cell_length_c 20.6212(16)
_cell_measurement_reflns_used 7490
_cell_measurement_temperature 293(2)
_cell_measurement_theta_max 28.19
_cell_measurement_theta_min 2.73
_cell_volume 5716.1(7)
_computing_structure_refinement 'SHELXL-97 (Sheldrick, 1997)'
_computing_structure_solution 'SHELXS-97 (Sheldrick, 1990)'
_diffrn_ambient_temperature 293(2)
_diffrn_measured_fraction_theta_full 0.996
_diffrn_measured_fraction_theta_max 0.996
_diffrn_radiation_monochromator graphite
_diffrn_radiation_source 'fine-focus sealed tube'
_diffrn_radiation_type MoK\a
_diffrn_radiation_wavelength 0.71073
_diffrn_reflns_av_R_equivalents 0.0949
_diffrn_reflns_av_sigmaI/netI 0.0689
_diffrn_reflns_limit_h_max 32
_diffrn_reflns_limit_h_min -21
_diffrn_reflns_limit_k_max 12
_diffrn_reflns_limit_k_min -12
_diffrn_reflns_limit_l_max 23
_diffrn_reflns_limit_l_min -24
_diffrn_reflns_number 14133
_diffrn_reflns_theta_full 25.25
_diffrn_reflns_theta_max 25.25
_diffrn_reflns_theta_min 2.05
_exptl_absorpt_coefficient_mu 3.218
_exptl_absorpt_correction_T_max 0.7391
_exptl_absorpt_correction_T_min 0.5379
_exptl_absorpt_correction_type multi-scan
_exptl_absorpt_process_details 'SADABS; Bruker, 2000'
_exptl_crystal_density_diffrn 2.053
_exptl_crystal_density_method 'not measured'
_exptl_crystal_F_000 3424
_exptl_crystal_size_max 0.22
_exptl_crystal_size_mid 0.14
_exptl_crystal_size_min 0.10
_refine_diff_density_max 2.420
_refine_diff_density_min -1.801
_refine_diff_density_rms 0.214
_refine_ls_extinction_method none
_refine_ls_goodness_of_fit_ref 0.976
_refine_ls_hydrogen_treatment constr
_refine_ls_matrix_type full
_refine_ls_number_parameters 429
_refine_ls_number_reflns 5147
_refine_ls_number_restraints 0
_refine_ls_restrained_S_all 0.976
_refine_ls_R_factor_all 0.0524
_refine_ls_R_factor_gt 0.0471
_refine_ls_shift/su_max 0.002
_refine_ls_shift/su_mean 0.000
_refine_ls_structure_factor_coef Fsqd
_refine_ls_weighting_details 'calc w=1/[\s^2^(Fo^2^)+(0.0989P)^2^+0.0000P] where P=(Fo^2^+2Fc^2^)/3'
_refine_ls_weighting_scheme calc
_refine_ls_wR_factor_gt 0.1302
_refine_ls_wR_factor_ref 0.1353
_reflns_number_gt 4547
_reflns_number_total 5147
_reflns_threshold_expression >2sigma(I)
_cod_data_source_file c005207h.txt
_cod_data_source_block 5
_cod_depositor_comments
;
The following automatic conversions were performed:

data item '_symmetry_cell_setting' value 'Monoclinic' was changed to
'monoclinic' in accordance with the
/home/saulius/struct/COD-crude-data/automatic-downloads/DataCite-retrospective/RSC/depositions/lib/dictionaries/cif_core.dic
dictionary named 'cif_core.dic' version 2.4.2 last updated on
2011-04-26.

Automatic conversion script
Id: cif_fix_values 6909 2019-04-08 15:41:33Z antanas 
;
_cod_original_cell_volume 5716.0(8)
_cod_original_sg_symbol_H-M 'C2/c '
_cod_database_code 7238299

loop_
_symmetry_equiv_pos_as_xyz
'x, y, z'
'-x, y, -z+1/2'
'x+1/2, y+1/2, z'
'-x+1/2, y+1/2, -z+1/2'
'-x, -y, -z'
'x, -y, z-1/2'
'-x+1/2, -y+1/2, -z'
'x+1/2, -y+1/2, z-1/2'

loop_
_atom_site_label
_atom_site_type_symbol
_atom_site_fract_x
_atom_site_fract_y
_atom_site_fract_z
_atom_site_U_iso_or_equiv
_atom_site_adp_type
_atom_site_occupancy
_atom_site_symmetry_multiplicity
_atom_site_calc_flag
_atom_site_refinement_flags
Ag1 Ag 0.48227(2) 0.55007(7) 0.16442(3) 0.0548(2) Uani 1 1 d .
Tb1 Tb 0.948981(9) 0.62394(2) 0.031190(13) 0.01440(14) Uani 1 1 d .
C1 C 0.9044(2) 0.6116(5) 0.1368(3) 0.0208(13) Uani 1 1 d .
C2 C 0.8814(2) 0.5936(6) 0.1918(3) 0.0209(12) Uani 1 1 d .
C3 C 0.9135(2) 0.5733(5) 0.2603(3) 0.0205(12) Uani 1 1 d .
H3 H 0.9494 0.5803 0.2734 0.025 Uiso 1 1 calc R
C4 C 0.8909(2) 0.5421(5) 0.3092(3) 0.0186(12) Uani 1 1 d .
C5 C 0.9237(2) 0.5219(5) 0.3840(3) 0.0198(12) Uani 1 1 d .
C6 C 0.8377(2) 0.5303(5) 0.2896(3) 0.0209(12) Uani 1 1 d .
H6 H 0.8231 0.5037 0.3215 0.025 Uiso 1 1 calc R
C7 C 0.8060(2) 0.5584(5) 0.2218(3) 0.0222(12) Uani 1 1 d .
C8 C 0.8280(2) 0.5902(6) 0.1732(3) 0.0242(13) Uani 1 1 d .
H8 H 0.8069 0.6092 0.1280 0.029 Uiso 1 1 calc R
C9 C 0.7241(2) 0.4731(6) 0.2236(3) 0.0294(14) Uani 1 1 d .
C10 C 0.6668(2) 0.4964(6) 0.2003(3) 0.0271(13) Uani 1 1 d .
C11 C 0.6342(3) 0.3958(7) 0.1909(4) 0.0345(16) Uani 1 1 d .
H11 H 0.6475 0.3155 0.1955 0.041 Uiso 1 1 calc R
C12 C 0.5822(3) 0.4148(7) 0.1747(4) 0.0376(16) Uani 1 1 d .
H12 H 0.5606 0.3458 0.1677 0.045 Uiso 1 1 calc R
C13 C 0.5924(3) 0.6252(7) 0.1764(4) 0.0387(19) Uani 1 1 d .
H13 H 0.5782 0.7046 0.1708 0.046 Uiso 1 1 calc R
C14 C 0.6454(3) 0.6138(6) 0.1926(4) 0.0314(16) Uani 1 1 d .
H14 H 0.6662 0.6840 0.1982 0.038 Uiso 1 1 calc R
C15 C 0.9105(2) 0.8663(5) 0.0088(3) 0.0188(12) Uani 1 1 d .
C16 C 0.8932(2) 0.9992(5) -0.0071(3) 0.0209(12) Uani 1 1 d .
C17 C 0.8414(2) 1.0304(5) -0.0336(3) 0.0222(12) Uani 1 1 d .
H17 H 0.8162 0.9686 -0.0453 0.027 Uiso 1 1 calc R
C18 C 0.8271(2) 1.1550(5) -0.0427(3) 0.0202(12) Uani 1 1 d .
C19 C 0.8652(2) 1.2467(5) -0.0235(3) 0.0249(13) Uani 1 1 d .
H19 H 0.8557 1.3301 -0.0281 0.030 Uiso 1 1 calc R
C20 C 0.9171(2) 1.2143(5) 0.0026(3) 0.0202(12) Uani 1 1 d .
C21 C 0.9319(2) 1.0906(5) 0.0098(3) 0.0198(12) Uani 1 1 d .
H21 H 0.9668 1.0687 0.0254 0.024 Uiso 1 1 calc R
C22 C 0.9582(2) 1.3134(5) 0.0283(3) 0.0201(12) Uani 1 1 d .
C23 C 0.7535(2) 1.2881(6) -0.1075(3) 0.0284(14) Uani 1 1 d .
C24 C 0.6969(2) 1.3171(6) -0.1247(3) 0.0237(13) Uani 1 1 d .
C25 C 0.6583(3) 1.2300(6) -0.1346(4) 0.0364(16) Uani 1 1 d .
H25 H 0.6664 1.1457 -0.1301 0.044 Uiso 1 1 calc R
C26 C 0.6080(3) 1.2683(7) -0.1511(4) 0.0401(17) Uani 1 1 d .
H26 H 0.5824 1.2082 -0.1582 0.048 Uiso 1 1 calc R
C27 C 0.6309(3) 1.4713(6) -0.1495(3) 0.0344(16) Uani 1 1 d .
H27 H 0.6216 1.5548 -0.1552 0.041 Uiso 1 1 calc R
C28 C 0.6824(3) 1.4407(6) -0.1332(3) 0.0312(15) Uani 1 1 d .
H28 H 0.7071 1.5025 -0.1279 0.037 Uiso 1 1 calc R
N1 N 0.5608(2) 0.5287(6) 0.1684(3) 0.0372(14) Uani 1 1 d .
N2 N 0.75138(18) 0.5577(5) 0.2015(3) 0.0264(12) Uani 1 1 d .
H2 H 0.7342 0.6145 0.1732 0.032 Uiso 1 1 calc R
N3 N 0.5939(2) 1.3877(5) -0.1575(3) 0.0320(13) Uani 1 1 d .
N4 N 0.77324(18) 1.1875(5) -0.0691(3) 0.0259(11) Uani 1 1 d .
H4 H 0.7520 1.1387 -0.0595 0.031 Uiso 1 1 calc R
O1 O 0.87595(17) 0.6072(4) 0.0736(2) 0.0297(10) Uani 1 1 d .
O2 O 0.95288(17) 0.6284(4) 0.1539(2) 0.0322(11) Uani 1 1 d .
O3 O 0.96663(16) 0.5755(4) 0.4063(2) 0.0299(10) Uani 1 1 d .
O4 O 0.90582(16) 0.4543(4) 0.4195(2) 0.0280(10) Uani 1 1 d .
O5 O 0.74334(19) 0.3835(4) 0.2610(3) 0.0412(13) Uani 1 1 d .
O6 O 0.88639(15) 0.7811(3) -0.0301(2) 0.0247(9) Uani 1 1 d .
O7 O 0.94986(17) 0.8445(4) 0.0619(2) 0.0291(10) Uani 1 1 d .
O8 O 1.00318(15) 1.2891(4) 0.0307(2) 0.0265(9) Uani 1 1 d .
O9 O 0.94435(16) 1.4122(4) 0.0475(2) 0.0291(10) Uani 1 1 d .
O10 O 0.7794(2) 1.3603(6) -0.1273(4) 0.0608(19) Uani 1 1 d .
O1W O 0.28374(19) 0.7699(5) 0.3902(3) 0.0511(14) Uani 1 1 d .
H1WA H 0.2659 0.7833 0.4156 0.061 Uiso 1 1 d R
H1WB H 0.3148 0.7548 0.4163 0.061 Uiso 1 1 d R
O2W O 0.2807(2) 0.0088(5) 0.5125(3) 0.0530(14) Uani 1 1 d .
H2WA H 0.3099 -0.0270 0.5312 0.064 Uiso 1 1 d R
H2WB H 0.2803 0.0436 0.4753 0.064 Uiso 1 1 d R
O3W O 0.5000 0.6744(6) 0.7500 0.051(2) Uani 1 2 d S
H3WA H 0.5294 0.6733 0.7826 0.061 Uiso 0.50 1 d PR
H3WB H 0.4853 0.7438 0.7501 0.061 Uiso 0.50 1 d PR
O4W O 0.2233(6) 0.8132(11) 0.4698(9) 0.090(5) Uani 0.50 1 d P
H4WB H 0.2273 0.8877 0.4845 0.108 Uiso 0.50 1 d PR
H4WA H 0.1959 0.8080 0.4340 0.108 Uiso 0.50 1 d PR

loop_
_atom_site_aniso_label
_atom_site_aniso_U_11
_atom_site_aniso_U_22
_atom_site_aniso_U_33
_atom_site_aniso_U_23
_atom_site_aniso_U_13
_atom_site_aniso_U_12
Ag1 0.0224(3) 0.0870(5) 0.0585(4) 0.0107(3) 0.0186(3) 0.0153(3)
Tb1 0.0149(2) 0.01079(19) 0.0185(2) -0.00005(9) 0.00718(13) 0.00081(9)
C1 0.022(3) 0.021(3) 0.023(3) 0.003(2) 0.013(3) 0.003(2)
C2 0.020(3) 0.023(3) 0.022(3) 0.000(2) 0.011(2) 0.000(2)
C3 0.019(3) 0.018(3) 0.026(3) 0.002(2) 0.010(2) 0.001(2)
C4 0.023(3) 0.015(3) 0.020(3) 0.002(2) 0.009(2) 0.000(2)
C5 0.018(3) 0.016(3) 0.026(3) -0.004(2) 0.008(2) 0.000(2)
C6 0.019(3) 0.024(3) 0.023(3) 0.001(2) 0.011(2) -0.001(2)
C7 0.016(3) 0.027(3) 0.024(3) -0.001(2) 0.007(2) 0.000(2)
C8 0.020(3) 0.035(3) 0.018(3) 0.004(3) 0.007(2) -0.001(3)
C9 0.024(3) 0.037(4) 0.025(3) -0.004(3) 0.006(3) 0.000(3)
C10 0.024(3) 0.036(3) 0.023(3) 0.004(3) 0.011(3) 0.000(3)
C11 0.026(4) 0.041(4) 0.038(4) -0.001(3) 0.013(3) 0.001(3)
C12 0.029(4) 0.043(4) 0.042(4) -0.001(3) 0.014(3) -0.007(3)
C13 0.031(4) 0.049(5) 0.043(5) 0.011(3) 0.021(3) 0.011(3)
C14 0.021(3) 0.040(4) 0.037(4) 0.003(3) 0.014(3) -0.001(3)
C15 0.018(3) 0.014(3) 0.026(3) 0.000(2) 0.010(3) 0.002(2)
C16 0.026(3) 0.013(3) 0.025(3) -0.002(2) 0.011(2) 0.002(2)
C17 0.024(3) 0.018(3) 0.026(3) 0.002(2) 0.010(2) -0.001(2)
C18 0.016(3) 0.022(3) 0.023(3) 0.004(2) 0.007(2) 0.004(2)
C19 0.028(3) 0.013(3) 0.038(4) 0.002(2) 0.016(3) 0.005(2)
C20 0.025(3) 0.013(3) 0.027(3) 0.000(2) 0.015(2) 0.001(2)
C21 0.021(3) 0.016(3) 0.026(3) -0.003(2) 0.013(3) 0.000(2)
C22 0.020(3) 0.017(3) 0.025(3) 0.009(2) 0.009(2) 0.001(2)
C23 0.022(3) 0.032(3) 0.032(3) 0.005(3) 0.012(3) 0.004(3)
C24 0.022(3) 0.027(3) 0.023(3) 0.005(3) 0.009(2) 0.004(3)
C25 0.037(4) 0.028(3) 0.048(4) 0.009(3) 0.019(3) 0.007(3)
C26 0.029(4) 0.034(4) 0.057(5) 0.009(3) 0.016(3) -0.003(3)
C27 0.034(4) 0.036(4) 0.035(4) 0.007(3) 0.015(3) 0.015(3)
C28 0.032(4) 0.027(3) 0.037(4) -0.001(3) 0.015(3) -0.001(3)
N1 0.021(3) 0.051(4) 0.040(3) 0.004(3) 0.011(2) 0.000(3)
N2 0.012(2) 0.044(3) 0.024(3) 0.010(2) 0.008(2) 0.004(2)
N3 0.024(3) 0.042(3) 0.034(3) 0.005(2) 0.016(3) 0.008(2)
N4 0.020(3) 0.022(3) 0.037(3) 0.006(2) 0.012(2) 0.002(2)
O1 0.023(2) 0.042(3) 0.027(3) 0.0028(19) 0.013(2) 0.0015(19)
O2 0.020(2) 0.051(3) 0.029(3) 0.0043(19) 0.013(2) 0.0021(19)
O3 0.022(2) 0.038(2) 0.026(2) -0.004(2) 0.0045(18) -0.001(2)
O4 0.027(2) 0.032(2) 0.025(2) 0.0074(19) 0.0092(18) 0.0006(18)
O5 0.023(3) 0.040(3) 0.057(4) 0.011(2) 0.009(2) 0.002(2)
O6 0.024(2) 0.0104(18) 0.033(2) -0.0014(17) 0.0022(18) -0.0005(16)
O7 0.034(3) 0.0147(19) 0.031(3) -0.0017(19) 0.002(2) 0.0029(18)
O8 0.021(2) 0.024(2) 0.036(2) 0.0072(18) 0.0134(18) 0.0008(17)
O9 0.035(3) 0.012(2) 0.043(3) 0.0003(19) 0.017(2) -0.0033(18)
O10 0.025(3) 0.078(4) 0.083(5) 0.050(3) 0.023(3) 0.008(3)
O1W 0.037(3) 0.069(4) 0.044(3) 0.000(3) 0.010(2) 0.001(3)
O2W 0.043(3) 0.068(4) 0.045(3) 0.007(3) 0.012(3) 0.015(3)
O3W 0.062(5) 0.023(4) 0.076(6) 0.000 0.037(5) 0.000
O4W 0.126(13) 0.044(7) 0.148(15) -0.013(8) 0.107(12) -0.019(8)

loop_
_atom_type_symbol
_atom_type_description
_atom_type_scat_dispersion_real
_atom_type_scat_dispersion_imag
_atom_type_scat_source
C C 0.0033 0.0016 'International Tables Vol C Tables 4.2.6.8 and 6.1.1.4'
H H 0.0000 0.0000 'International Tables Vol C Tables 4.2.6.8 and 6.1.1.4'
N N 0.0061 0.0033 'International Tables Vol C Tables 4.2.6.8 and 6.1.1.4'
O O 0.0106 0.0060 'International Tables Vol C Tables 4.2.6.8 and 6.1.1.4'
Ag Ag -0.8971 1.1015 'International Tables Vol C Tables 4.2.6.8 and 6.1.1.4'
Tb Tb -0.1723 4.1537 'International Tables Vol C Tables 4.2.6.8 and 6.1.1.4'

loop_
_geom_angle_atom_site_label_1
_geom_angle_atom_site_label_2
_geom_angle_atom_site_label_3
_geom_angle
_geom_angle_site_symmetry_1
_geom_angle_site_symmetry_3
N1 Ag1 N3 168.0(2) . 5_675
N1 Ag1 Ag1 92.74(16) . 2_655
N3 Ag1 Ag1 88.94(16) 5_675 2_655
O3 Tb1 O9 77.94(16) 2_755 1_545
O3 Tb1 O8 74.88(15) 2_755 5_775
O9 Tb1 O8 123.09(15) 1_545 5_775
O3 Tb1 O4 122.18(15) 2_755 6_565
O9 Tb1 O4 75.76(15) 1_545 6_565
O8 Tb1 O4 78.13(15) 5_775 6_565
O3 Tb1 O6 147.84(14) 2_755 .
O9 Tb1 O6 134.15(14) 1_545 .
O8 Tb1 O6 82.60(14) 5_775 .
O4 Tb1 O6 73.71(14) 6_565 .
O3 Tb1 O7 99.24(15) 2_755 .
O9 Tb1 O7 155.63(18) 1_545 .
O8 Tb1 O7 78.32(15) 5_775 .
O4 Tb1 O7 123.81(14) 6_565 .
O6 Tb1 O7 53.14(14) . .
O3 Tb1 O1 125.37(15) 2_755 .
O9 Tb1 O1 77.43(15) 1_545 .
O8 Tb1 O1 156.00(14) 5_775 .
O4 Tb1 O1 97.41(15) 6_565 .
O6 Tb1 O1 73.56(14) . .
O7 Tb1 O1 85.06(15) . .
O3 Tb1 O2 76.38(15) 2_755 .
O9 Tb1 O2 81.71(16) 1_545 .
O8 Tb1 O2 135.94(15) 5_775 .
O4 Tb1 O2 145.92(15) 6_565 .
O6 Tb1 O2 106.32(14) . .
O7 Tb1 O2 74.16(15) . .
O1 Tb1 O2 52.32(15) . .
O1 C1 O2 119.9(6) . .
O1 C1 C2 120.3(5) . .
O2 C1 C2 119.8(6) . .
C8 C2 C3 120.5(5) . .
C8 C2 C1 119.3(5) . .
C3 C2 C1 120.1(5) . .
C2 C3 C4 118.8(5) . .
C2 C3 H3 120.6 . .
C4 C3 H3 120.6 . .
C6 C4 C3 120.6(5) . .
C6 C4 C5 118.5(5) . .
C3 C4 C5 120.9(5) . .
O3 C5 O4 125.0(6) . .
O3 C5 C4 117.3(5) . .
O4 C5 C4 117.7(5) . .
C4 C6 C7 119.6(5) . .
C4 C6 H6 120.2 . .
C7 C6 H6 120.2 . .
C8 C7 C6 120.0(5) . .
C8 C7 N2 118.9(5) . .
C6 C7 N2 121.1(5) . .
C2 C8 C7 120.2(6) . .
C2 C8 H8 119.9 . .
C7 C8 H8 119.9 . .
O5 C9 N2 124.7(6) . .
O5 C9 C10 120.1(6) . .
N2 C9 C10 115.2(5) . .
C11 C10 C14 118.3(6) . .
C11 C10 C9 118.3(6) . .
C14 C10 C9 123.3(6) . .
C12 C11 C10 119.5(7) . .
C12 C11 H11 120.3 . .
C10 C11 H11 120.3 . .
N1 C12 C11 123.1(7) . .
N1 C12 H12 118.5 . .
C11 C12 H12 118.5 . .
N1 C13 C14 123.4(6) . .
N1 C13 H13 118.3 . .
C14 C13 H13 118.3 . .
C10 C14 C13 118.7(6) . .
C10 C14 H14 120.6 . .
C13 C14 H14 120.6 . .
O6 C15 O7 121.4(5) . .
O6 C15 C16 120.3(5) . .
O7 C15 C16 118.3(5) . .
C17 C16 C21 121.2(5) . .
C17 C16 C15 121.4(5) . .
C21 C16 C15 117.3(5) . .
C16 C17 C18 119.5(5) . .
C16 C17 H17 120.3 . .
C18 C17 H17 120.3 . .
C19 C18 C17 119.8(5) . .
C19 C18 N4 120.7(5) . .
C17 C18 N4 119.5(5) . .
C20 C19 C18 120.2(5) . .
C20 C19 H19 119.9 . .
C18 C19 H19 119.9 . .
C21 C20 C19 120.6(5) . .
C21 C20 C22 119.0(5) . .
C19 C20 C22 120.2(5) . .
C20 C21 C16 118.6(5) . .
C20 C21 H21 120.7 . .
C16 C21 H21 120.7 . .
O9 C22 O8 125.5(6) . .
O9 C22 C20 116.0(5) . .
O8 C22 C20 118.5(5) . .
O10 C23 N4 123.3(6) . .
O10 C23 C24 118.1(6) . .
N4 C23 C24 118.5(5) . .
C25 C24 C28 117.7(6) . .
C25 C24 C23 125.1(6) . .
C28 C24 C23 117.2(6) . .
C26 C25 C24 119.5(6) . .
C26 C25 H25 120.3 . .
C24 C25 H25 120.3 . .
N3 C26 C25 123.2(6) . .
N3 C26 H26 118.4 . .
C25 C26 H26 118.4 . .
N3 C27 C28 123.3(6) . .
N3 C27 H27 118.4 . .
C28 C27 H27 118.4 . .
C27 C28 C24 119.1(6) . .
C27 C28 H28 120.4 . .
C24 C28 H28 120.4 . .
C13 N1 C12 116.9(6) . .
C13 N1 Ag1 122.0(5) . .
C12 N1 Ag1 120.2(4) . .
C9 N2 C7 124.3(5) . .
C9 N2 H2 117.9 . .
C7 N2 H2 117.9 . .
C27 N3 C26 117.3(6) . .
C27 N3 Ag1 119.0(4) . 5_675
C26 N3 Ag1 123.1(5) . 5_675
C23 N4 C18 124.9(5) . .
C23 N4 H4 117.6 . .
C18 N4 H4 117.6 . .
C1 O1 Tb1 94.5(4) . .
C1 O2 Tb1 93.2(4) . .
C5 O3 Tb1 162.9(4) . 2_755
C5 O4 Tb1 128.0(4) . 6_566
C15 O6 Tb1 93.4(3) . .
C15 O7 Tb1 91.7(3) . .
C22 O8 Tb1 129.8(4) . 5_775
C22 O9 Tb1 139.3(4) . 1_565
H1WA O1W H1WB 108.5 . .
H2WA O2W H2WB 108.4 . .
H3WA O3W H3WB 109.5 . .
H4WB O4W H4WA 109.5 . .

loop_
_geom_bond_atom_site_label_1
_geom_bond_atom_site_label_2
_geom_bond_distance
_geom_bond_site_symmetry_2
Ag1 N1 2.149(5) .
Ag1 N3 2.161(5) 5_675
Ag1 Ag1 3.3099(14) 2_655
Tb1 O3 2.283(4) 2_755
Tb1 O9 2.312(4) 1_545
Tb1 O8 2.333(4) 5_775
Tb1 O4 2.340(4) 6_565
Tb1 O6 2.425(4) .
Tb1 O7 2.454(4) .
Tb1 O1 2.471(4) .
Tb1 O2 2.495(5) .
C1 O1 1.261(8) .
C1 O2 1.269(8) .
C1 C2 1.495(8) .
C2 C8 1.382(8) .
C2 C3 1.391(8) .
C3 C4 1.403(8) .
C3 H3 0.9300 .
C4 C6 1.382(8) .
C4 C5 1.501(8) .
C5 O3 1.247(7) .
C5 O4 1.252(7) .
C6 C7 1.393(8) .
C6 H6 0.9300 .
C7 C8 1.386(8) .
C7 N2 1.412(7) .
C8 H8 0.9300 .
C9 O5 1.230(8) .
C9 N2 1.358(8) .
C9 C10 1.501(8) .
C10 C11 1.375(9) .
C10 C14 1.379(9) .
C11 C12 1.366(9) .
C11 H11 0.9300 .
C12 N1 1.346(9) .
C12 H12 0.9300 .
C13 N1 1.328(9) .
C13 C14 1.382(10) .
C13 H13 0.9300 .
C14 H14 0.9300 .
C15 O6 1.244(7) .
C15 O7 1.258(7) .
C15 C16 1.506(7) .
C16 C17 1.376(8) .
C16 C21 1.402(8) .
C17 C18 1.391(8) .
C17 H17 0.9300 .
C18 C19 1.391(8) .
C18 N4 1.432(7) .
C19 C20 1.383(8) .
C19 H19 0.9300 .
C20 C21 1.384(8) .
C20 C22 1.509(8) .
C21 H21 0.9300 .
C22 O9 1.242(8) .
C22 O8 1.250(7) .
C23 O10 1.221(8) .
C23 N4 1.337(8) .
C23 C24 1.504(8) .
C24 C25 1.377(9) .
C24 C28 1.381(9) .
C25 C26 1.370(10) .
C25 H25 0.9300 .
C26 N3 1.335(9) .
C26 H26 0.9300 .
C27 N3 1.324(9) .
C27 C28 1.379(9) .
C27 H27 0.9300 .
C28 H28 0.9300 .
N2 H2 0.8600 .
N3 Ag1 2.161(5) 5_675
N4 H4 0.8600 .
O3 Tb1 2.283(4) 2_755
O4 Tb1 2.340(4) 6_566
O8 Tb1 2.333(4) 5_775
O9 Tb1 2.312(4) 1_565
O1W H1WA 0.8500 .
O1W H1WB 0.8500 .
O2W H2WA 0.8502 .
O2W H2WB 0.8500 .
O3W H3WA 0.8501 .
O3W H3WB 0.8500 .
O4W H4WB 0.8500 .
O4W H4WA 0.8499 .

loop_
_geom_torsion_atom_site_label_1
_geom_torsion_atom_site_label_2
_geom_torsion_atom_site_label_3
_geom_torsion_atom_site_label_4
_geom_torsion
_geom_torsion_site_symmetry_1
_geom_torsion_site_symmetry_4
O1 C1 C2 C8 -9.4(9) . .
O2 C1 C2 C8 172.4(6) . .
O1 C1 C2 C3 166.9(5) . .
O2 C1 C2 C3 -11.3(9) . .
C8 C2 C3 C4 3.7(9) . .
C1 C2 C3 C4 -172.5(5) . .
C2 C3 C4 C6 0.8(8) . .
C2 C3 C4 C5 -178.7(5) . .
C6 C4 C5 O3 -153.7(5) . .
C3 C4 C5 O3 25.8(8) . .
C6 C4 C5 O4 25.3(7) . .
C3 C4 C5 O4 -155.3(5) . .
C3 C4 C6 C7 -4.7(8) . .
C5 C4 C6 C7 174.8(5) . .
C4 C6 C7 C8 4.2(9) . .
C4 C6 C7 N2 -174.5(5) . .
C3 C2 C8 C7 -4.2(10) . .
C1 C2 C8 C7 172.1(6) . .
C6 C7 C8 C2 0.2(9) . .
N2 C7 C8 C2 179.0(6) . .
O5 C9 C10 C11 -31.1(9) . .
N2 C9 C10 C11 149.9(6) . .
O5 C9 C10 C14 144.2(7) . .
N2 C9 C10 C14 -34.8(9) . .
C14 C10 C11 C12 -0.3(10) . .
C9 C10 C11 C12 175.2(6) . .
C10 C11 C12 N1 -1.1(11) . .
C11 C10 C14 C13 0.6(10) . .
C9 C10 C14 C13 -174.7(6) . .
N1 C13 C14 C10 0.6(11) . .
O6 C15 C16 C17 38.1(9) . .
O7 C15 C16 C17 -142.4(6) . .
O6 C15 C16 C21 -145.3(6) . .
O7 C15 C16 C21 34.2(8) . .
C21 C16 C17 C18 -1.2(9) . .
C15 C16 C17 C18 175.3(5) . .
C16 C17 C18 C19 -1.5(9) . .
C16 C17 C18 N4 -178.9(5) . .
C17 C18 C19 C20 2.1(9) . .
N4 C18 C19 C20 179.4(5) . .
C18 C19 C20 C21 0.1(9) . .
C18 C19 C20 C22 -175.4(5) . .
C19 C20 C21 C16 -2.7(9) . .
C22 C20 C21 C16 172.9(5) . .
C17 C16 C21 C20 3.3(9) . .
C15 C16 C21 C20 -173.3(5) . .
C21 C20 C22 O9 -151.2(6) . .
C19 C20 C22 O9 24.3(8) . .
C21 C20 C22 O8 26.7(8) . .
C19 C20 C22 O8 -157.7(6) . .
O10 C23 C24 C25 150.2(7) . .
N4 C23 C24 C25 -32.5(10) . .
O10 C23 C24 C28 -27.7(9) . .
N4 C23 C24 C28 149.6(6) . .
C28 C24 C25 C26 -1.1(10) . .
C23 C24 C25 C26 -179.0(7) . .
C24 C25 C26 N3 -0.8(12) . .
N3 C27 C28 C24 0.1(10) . .
C25 C24 C28 C27 1.4(9) . .
C23 C24 C28 C27 179.4(6) . .
C14 C13 N1 C12 -2.0(11) . .
C14 C13 N1 Ag1 167.0(6) . .
C11 C12 N1 C13 2.2(11) . .
C11 C12 N1 Ag1 -167.0(6) . .
N3 Ag1 N1 C13 13.9(14) 5_675 .
Ag1 Ag1 N1 C13 -84.0(6) 2_655 .
N3 Ag1 N1 C12 -177.5(9) 5_675 .
Ag1 Ag1 N1 C12 84.7(5) 2_655 .
O5 C9 N2 C7 -4.0(10) . .
C10 C9 N2 C7 174.9(5) . .
C8 C7 N2 C9 142.4(6) . .
C6 C7 N2 C9 -38.9(9) . .
C28 C27 N3 C26 -1.9(11) . .
C28 C27 N3 Ag1 168.9(5) . 5_675
C25 C26 N3 C27 2.2(11) . .
C25 C26 N3 Ag1 -168.2(6) . 5_675
O10 C23 N4 C18 3.9(11) . .
C24 C23 N4 C18 -173.3(6) . .
C19 C18 N4 C23 33.3(9) . .
C17 C18 N4 C23 -149.4(6) . .
O2 C1 O1 Tb1 3.8(6) . .
C2 C1 O1 Tb1 -174.4(5) . .
O3 Tb1 O1 C1 21.9(4) 2_755 .
O9 Tb1 O1 C1 87.1(3) 1_545 .
O8 Tb1 O1 C1 -122.0(4) 5_775 .
O4 Tb1 O1 C1 160.6(3) 6_565 .
O6 Tb1 O1 C1 -128.8(4) . .
O7 Tb1 O1 C1 -75.9(3) . .
O2 Tb1 O1 C1 -2.1(3) . .
O1 C1 O2 Tb1 -3.7(5) . .
C2 C1 O2 Tb1 174.5(5) . .
O3 Tb1 O2 C1 -157.9(4) 2_755 .
O9 Tb1 O2 C1 -78.4(3) 1_545 .
O8 Tb1 O2 C1 151.6(3) 5_775 .
O4 Tb1 O2 C1 -29.6(5) 6_565 .
O6 Tb1 O2 C1 55.3(3) . .
O7 Tb1 O2 C1 98.2(3) . .
O1 Tb1 O2 C1 2.1(3) . .
O4 C5 O3 Tb1 29.3(18) . 2_755
C4 C5 O3 Tb1 -151.8(11) . 2_755
O3 C5 O4 Tb1 -11.3(8) . 6_566
C4 C5 O4 Tb1 169.8(4) . 6_566
O7 C15 O6 Tb1 -5.9(6) . .
C16 C15 O6 Tb1 173.6(5) . .
O3 Tb1 O6 C15 -32.2(5) 2_755 .
O9 Tb1 O6 C15 152.4(4) 1_545 .
O8 Tb1 O6 C15 -77.7(4) 5_775 .
O4 Tb1 O6 C15 -157.5(4) 6_565 .
O7 Tb1 O6 C15 3.2(3) . .
O1 Tb1 O6 C15 99.5(4) . .
O2 Tb1 O6 C15 58.1(4) . .
O6 C15 O7 Tb1 5.8(6) . .
C16 C15 O7 Tb1 -173.7(5) . .
O3 Tb1 O7 C15 158.6(4) 2_755 .
O9 Tb1 O7 C15 -120.2(4) 1_545 .
O8 Tb1 O7 C15 86.3(4) 5_775 .
O4 Tb1 O7 C15 19.3(4) 6_565 .
O6 Tb1 O7 C15 -3.2(3) . .
O1 Tb1 O7 C15 -76.3(4) . .
O2 Tb1 O7 C15 -128.5(4) . .
O9 C22 O8 Tb1 -67.2(8) . 5_775
C20 C22 O8 Tb1 115.1(5) . 5_775
O8 C22 O9 Tb1 51.1(9) . 1_565
C20 C22 O9 Tb1 -131.1(5) . 1_565
